data_1552050
loop_
_publ_author_name
'Ekambaram Balaraman'
'Eugene Khaskin'
'Gregory Leitus'
'David Milstein'

_publ_section_title
;
 Catalytic transformation of alcohols to carboxylic acid salts and H2
 using water as the oxygen atom source
;
_journal_name_full 'Nature Chemistry'
_journal_page_first 122
_journal_page_last 125
_journal_paper_doi 10.1038/nchem.1536
_journal_volume 5
_journal_year 2013
_chemical_formula_moiety 'C22 H31 N2 O3 P Ru'
_chemical_formula_sum 'C22 H31 N2 O3 P Ru'
_chemical_formula_weight 503.53
_space_group_IT_number 14
_space_group_name_Hall '-P 2ybc'
_space_group_name_H-M_alt 'P 1 21/c 1'
_symmetry_cell_setting monoclinic
_symmetry_space_group_name_Hall '-P 2ybc'
_symmetry_space_group_name_H-M 'P 1 21/c 1'
_atom_sites_solution_hydrogens geom
_atom_sites_solution_primary direct
_atom_sites_solution_secondary difmap
_cell_angle_alpha 90.00
_cell_angle_beta 101.30(3)
_cell_angle_gamma 90.00
_cell_formula_units_Z 4
_cell_length_a 8.2460(16)
_cell_length_b 16.988(3)
_cell_length_c 16.411(3)
_cell_measurement_reflns_used 14574
_cell_measurement_temperature 100(2)
_cell_measurement_theta_max 26.37
_cell_measurement_theta_min 2.15
_cell_volume 2254.3(8)
_computing_cell_refinement 'Bruker Apex2'
_computing_data_collection 'Bruker Apex2'
_computing_data_reduction 'Bruker Apex2'
_computing_molecular_graphics 'Bruker SHELXTL'
_computing_publication_material 'Bruker SHELXTL'
_computing_structure_refinement 'SHELXL-97 (Sheldrick, 1997)'
_computing_structure_solution 'SHELXS-97 (Sheldrick, 1990)'
_diffrn_ambient_temperature 100(2)
_diffrn_measured_fraction_theta_full 0.998
_diffrn_measured_fraction_theta_max 0.998
_diffrn_measurement_device_type 'Bruker KappaApexII CCD'
_diffrn_measurement_method 'phi and omega scans'
_diffrn_radiation_monochromator graphite
_diffrn_radiation_source 'fine-focus sealed tube'
_diffrn_radiation_type MoK\a
_diffrn_radiation_wavelength 0.71073
_diffrn_reflns_av_R_equivalents 0.0306
_diffrn_reflns_av_sigmaI/netI 0.0354
_diffrn_reflns_limit_h_max 9
_diffrn_reflns_limit_h_min -10
_diffrn_reflns_limit_k_max 21
_diffrn_reflns_limit_k_min -19
_diffrn_reflns_limit_l_max 20
_diffrn_reflns_limit_l_min -13
_diffrn_reflns_number 14574
_diffrn_reflns_theta_full 26.37
_diffrn_reflns_theta_max 26.37
_diffrn_reflns_theta_min 2.71
_exptl_absorpt_coefficient_mu 0.791
_exptl_absorpt_correction_T_max 0.9767
_exptl_absorpt_correction_T_min 0.9690
_exptl_absorpt_correction_type multi-scan
_exptl_absorpt_process_details 'Bruker Apex2'
_exptl_crystal_colour yellow
_exptl_crystal_density_diffrn 1.484
_exptl_crystal_density_method 'not measured'
_exptl_crystal_description prism
_exptl_crystal_F_000 1040
_exptl_crystal_size_max 0.04
_exptl_crystal_size_mid 0.04
_exptl_crystal_size_min 0.03
_refine_diff_density_max 1.335
_refine_diff_density_min -1.027
_refine_diff_density_rms 0.090
_refine_ls_extinction_method none
_refine_ls_goodness_of_fit_ref 1.113
_refine_ls_hydrogen_treatment mixed
_refine_ls_matrix_type full
_refine_ls_number_parameters 360
_refine_ls_number_reflns 4609
_refine_ls_number_restraints 25
_refine_ls_restrained_S_all 1.115
_refine_ls_R_factor_all 0.0640
_refine_ls_R_factor_gt 0.0512
_refine_ls_shift/su_max 0.000
_refine_ls_shift/su_mean 0.000
_refine_ls_structure_factor_coef Fsqd
_refine_ls_weighting_details 'calc w=1/[\s^2^(Fo^2^)+(0.0295P)^2^+7.6582P] where P=(Fo^2^+2Fc^2^)/3'
_refine_ls_weighting_scheme calc
_refine_ls_wR_factor_gt 0.1049
_refine_ls_wR_factor_ref 0.1100
_reflns_number_gt 3897
_reflns_number_total 4609
_reflns_threshold_expression >2sigma(I)
_cod_data_source_file nchem.1536-s2.cif
_cod_data_source_block m1242
_cod_depositor_comments
;
The following automatic conversions were performed:

data item '_symmetry_cell_setting' value 'Monoclinic' was changed to
'monoclinic' in accordance with the built-in table derived from the
CIF Core dictionary named 'cif_core.dic' version 2.4.5 last updated
on 2014-11-21.

Automatic conversion script
Id: cif_fix_values 6909 2019-04-08 15:41:33Z antanas 
;
_cod_original_cell_volume 2254.4(8)
_cod_original_sg_symbol_Hall -P2ybc
_cod_original_sg_symbol_H-M P2(1)/c
_cod_database_code 1552050

loop_
_symmetry_equiv_pos_as_xyz
'x, y, z'
'-x, y+1/2, -z+1/2'
'-x, -y, -z'
'x, -y-1/2, z-1/2'

loop_
_atom_site_label
_atom_site_type_symbol
_atom_site_fract_x
_atom_site_fract_y
_atom_site_fract_z
_atom_site_U_iso_or_equiv
_atom_site_adp_type
_atom_site_occupancy
_atom_site_symmetry_multiplicity
_atom_site_calc_flag
_atom_site_refinement_flags
_atom_site_disorder_assembly
_atom_site_disorder_group
Ru1 Ru 0.28214(4) 0.67535(2) 0.38702(2) 0.02852(12) Uani 1 1 d . B .
H1 H 0.462(6) 0.691(3) 0.432(3) 0.040(13) Uiso 1 1 d . . .
P1 P 0.19519(15) 0.78130(8) 0.45127(8) 0.0378(3) Uani 1 1 d . . .
O1 O 0.4166(5) 0.7668(3) 0.2603(3) 0.0702(13) Uani 1 1 d . B .
O2 O 0.0395(4) 0.6350(2) 0.3192(2) 0.0449(9) Uani 1 1 d . . .
O3 O 0.0726(7) 0.6641(3) 0.1919(2) 0.0852(16) Uani 1 1 d . . .
N1 N 0.2208(5) 0.6134(2) 0.4869(2) 0.0323(8) Uani 1 1 d . . .
N2 N 0.3473(5) 0.5580(2) 0.3644(2) 0.0330(8) Uani 1 1 d . . .
C1 C 0.3583(6) 0.7306(3) 0.3066(3) 0.0463(13) Uani 1 1 d . . .
C2 C -0.0071(9) 0.6400(3) 0.2419(3) 0.0582(16) Uani 1 1 d . A .
C3A C -0.131(5) 0.595(3) 0.191(2) 0.072(11) Uani 0.27(3) 1 d PU A 1
H3D H -0.2396 0.6086 0.2030 0.109 Uiso 0.27(3) 1 calc PR A 1
H3E H -0.1098 0.5390 0.2010 0.109 Uiso 0.27(3) 1 calc PR A 1
H3F H -0.1312 0.6068 0.1321 0.109 Uiso 0.27(3) 1 calc PR A 1
C3 C -0.2039(18) 0.6232(8) 0.2139(8) 0.068(4) Uani 0.73(3) 1 d PU A 2
H3A H -0.2347 0.6234 0.1531 0.102 Uiso 0.73(3) 1 calc PR A 2
H3B H -0.2657 0.6643 0.2366 0.102 Uiso 0.73(3) 1 calc PR A 2
H3C H -0.2300 0.5717 0.2351 0.102 Uiso 0.73(3) 1 calc PR A 2
C4 C 0.4088(6) 0.5329(3) 0.2991(3) 0.0437(12) Uani 1 1 d . B .
H4 H 0.4305 0.5705 0.2598 0.052 Uiso 1 1 calc R . .
C5 C 0.4417(6) 0.4550(3) 0.2866(4) 0.0498(14) Uani 1 1 d . . .
H5 H 0.4841 0.4392 0.2394 0.060 Uiso 1 1 calc R B .
C6 C 0.4126(6) 0.4009(3) 0.3430(4) 0.0533(15) Uani 1 1 d . B .
H6 H 0.4367 0.3469 0.3362 0.064 Uiso 1 1 calc R . .
C7 C 0.3480(6) 0.4250(3) 0.4099(4) 0.0467(13) Uani 1 1 d . . .
H7 H 0.3258 0.3876 0.4493 0.056 Uiso 1 1 calc R B .
C8 C 0.3155(5) 0.5040(3) 0.4197(3) 0.0321(10) Uani 1 1 d . B .
C9 C 0.2446(5) 0.5354(3) 0.4893(3) 0.0319(10) Uani 1 1 d . B .
C10 C 0.2014(6) 0.4898(4) 0.5519(3) 0.0481(14) Uani 1 1 d . . .
H10 H 0.2199 0.4346 0.5531 0.058 Uiso 1 1 calc R B .
C11 C 0.1327(7) 0.5245(4) 0.6112(3) 0.0566(16) Uani 1 1 d . B .
H11 H 0.0981 0.4936 0.6529 0.068 Uiso 1 1 calc R . .
C12 C 0.1136(7) 0.6041(4) 0.6107(3) 0.0578(18) Uani 1 1 d . . .
H12 H 0.0686 0.6291 0.6531 0.069 Uiso 1 1 calc R B .
C13 C 0.1604(7) 0.6489(3) 0.5477(3) 0.0496(14) Uani 1 1 d D B .
C14A C 0.0749(18) 0.7439(8) 0.5139(9) 0.039(4) Uani 0.337(6) 1 d PD B 1
H14C H -0.0405 0.7383 0.4832 0.047 Uiso 0.337(6) 1 calc PR B 1
H14D H 0.0757 0.7788 0.5622 0.047 Uiso 0.337(6) 1 calc PR B 1
C15A C 0.372(3) 0.8417(13) 0.5112(18) 0.046(3) Uani 0.337(6) 1 d P B 1
C16A C 0.316(11) 0.914(6) 0.560(7) 0.059(5) Uani 0.337(6) 1 d P B 1
H16D H 0.4120 0.9338 0.5998 0.089 Uiso 0.337(6) 1 calc PR B 1
H16E H 0.2311 0.8966 0.5903 0.089 Uiso 0.337(6) 1 calc PR B 1
H16F H 0.2718 0.9554 0.5209 0.089 Uiso 0.337(6) 1 calc PR B 1
C17A C 0.499(4) 0.8669(18) 0.4628(14) 0.080(10) Uani 0.337(6) 1 d P B 1
H17D H 0.4477 0.9010 0.4168 0.119 Uiso 0.337(6) 1 calc PR B 1
H17E H 0.5458 0.8203 0.4406 0.119 Uiso 0.337(6) 1 calc PR B 1
H17F H 0.5876 0.8958 0.4994 0.119 Uiso 0.337(6) 1 calc PR B 1
C18A C 0.439(2) 0.7855(9) 0.5816(9) 0.045(4) Uani 0.337(6) 1 d P B 1
H18D H 0.4672 0.7352 0.5585 0.068 Uiso 0.337(6) 1 calc PR B 1
H18E H 0.3549 0.7766 0.6153 0.068 Uiso 0.337(6) 1 calc PR B 1
H18F H 0.5381 0.8082 0.6163 0.068 Uiso 0.337(6) 1 calc PR B 1
C19A C 0.051(2) 0.8663(9) 0.3799(8) 0.043(4) Uani 0.337(6) 1 d P B 1
C20A C -0.065(6) 0.824(3) 0.309(3) 0.050(10) Uani 0.337(6) 1 d P B 1
H20D H -0.1374 0.8630 0.2753 0.074 Uiso 0.337(6) 1 calc PR B 1
H20E H -0.1322 0.7857 0.3315 0.074 Uiso 0.337(6) 1 calc PR B 1
H20F H 0.0007 0.7972 0.2733 0.074 Uiso 0.337(6) 1 calc PR B 1
C21A C 0.148(3) 0.9255(9) 0.3374(10) 0.058(5) Uani 0.337(6) 1 d P B 1
H21D H 0.0708 0.9535 0.2938 0.087 Uiso 0.337(6) 1 calc PR B 1
H21E H 0.2299 0.8976 0.3127 0.087 Uiso 0.337(6) 1 calc PR B 1
H21F H 0.2033 0.9634 0.3786 0.087 Uiso 0.337(6) 1 calc PR B 1
C22A C -0.058(3) 0.9095(15) 0.4319(16) 0.059(6) Uani 0.337(6) 1 d P B 1
H22D H 0.0117 0.9391 0.4766 0.089 Uiso 0.337(6) 1 calc PR B 1
H22E H -0.1238 0.8708 0.4560 0.089 Uiso 0.337(6) 1 calc PR B 1
H22F H -0.1329 0.9458 0.3962 0.089 Uiso 0.337(6) 1 calc PR B 1
C14 C 0.1865(10) 0.7316(4) 0.5581(4) 0.0358(18) Uani 0.663(6) 1 d P B 2
H14A H 0.2916 0.7413 0.5977 0.043 Uiso 0.663(6) 1 calc PR B 2
H14B H 0.0956 0.7551 0.5814 0.043 Uiso 0.663(6) 1 calc PR B 2
C15 C 0.3294(15) 0.8658(6) 0.4892(8) 0.046(3) Uani 0.663(6) 1 d P B 2
C16 C 0.291(5) 0.911(3) 0.561(3) 0.059(5) Uani 0.663(6) 1 d PU B 2
H16A H 0.3003 0.8758 0.6092 0.089 Uiso 0.663(6) 1 calc PR B 2
H16B H 0.1786 0.9318 0.5467 0.089 Uiso 0.663(6) 1 calc PR B 2
H16C H 0.3698 0.9544 0.5746 0.089 Uiso 0.663(6) 1 calc PR B 2
C17 C 0.5071(15) 0.8411(8) 0.5058(10) 0.078(4) Uani 0.663(6) 1 d PU B 2
H17A H 0.5775 0.8866 0.5247 0.117 Uiso 0.663(6) 1 calc PR B 2
H17B H 0.5352 0.8201 0.4547 0.117 Uiso 0.663(6) 1 calc PR B 2
H17C H 0.5250 0.8003 0.5488 0.117 Uiso 0.663(6) 1 calc PR B 2
C18 C 0.3080(15) 0.9236(6) 0.4110(7) 0.074(3) Uani 0.663(6) 1 d P B 2
H18A H 0.1973 0.9471 0.4014 0.112 Uiso 0.663(6) 1 calc PR B 2
H18B H 0.3220 0.8938 0.3617 0.112 Uiso 0.663(6) 1 calc PR B 2
H18C H 0.3915 0.9653 0.4220 0.112 Uiso 0.663(6) 1 calc PR B 2
C19 C -0.0232(9) 0.8094(4) 0.4144(5) 0.0386(18) Uani 0.663(6) 1 d P B 2
C20 C -0.041(3) 0.8274(11) 0.3232(16) 0.055(7) Uani 0.663(6) 1 d P B 2
H20A H -0.1587 0.8309 0.2976 0.082 Uiso 0.663(6) 1 calc PR B 2
H20B H 0.0105 0.7853 0.2963 0.082 Uiso 0.663(6) 1 calc PR B 2
H20C H 0.0133 0.8775 0.3163 0.082 Uiso 0.663(6) 1 calc PR B 2
C21 C -0.1337(9) 0.7386(4) 0.4261(5) 0.045(2) Uani 0.663(6) 1 d P B 2
H21A H -0.1296 0.7300 0.4855 0.068 Uiso 0.663(6) 1 calc PR B 2
H21B H -0.0937 0.6914 0.4019 0.068 Uiso 0.663(6) 1 calc PR B 2
H21C H -0.2479 0.7493 0.3983 0.068 Uiso 0.663(6) 1 calc PR B 2
C22 C -0.0836(18) 0.8807(6) 0.4582(9) 0.057(3) Uani 0.663(6) 1 d P B 2
H22A H -0.1994 0.8917 0.4333 0.085 Uiso 0.663(6) 1 calc PR B 2
H22B H -0.0157 0.9267 0.4518 0.085 Uiso 0.663(6) 1 calc PR B 2
H22C H -0.0743 0.8690 0.5174 0.085 Uiso 0.663(6) 1 calc PR B 2

loop_
_atom_site_aniso_label
_atom_site_aniso_U_11
_atom_site_aniso_U_22
_atom_site_aniso_U_33
_atom_site_aniso_U_23
_atom_site_aniso_U_13
_atom_site_aniso_U_12
Ru1 0.03222(19) 0.02701(19) 0.03107(18) -0.00517(16) 0.01777(14) -0.00440(16)
P1 0.0350(6) 0.0357(7) 0.0446(7) -0.0155(6) 0.0125(5) 0.0007(5)
O1 0.075(3) 0.071(3) 0.078(3) 0.033(2) 0.047(2) 0.003(2)
O2 0.055(2) 0.045(2) 0.0306(17) 0.0077(15) -0.0007(15) -0.0166(17)
O3 0.133(5) 0.092(4) 0.031(2) 0.012(2) 0.019(3) 0.011(3)
N1 0.036(2) 0.043(2) 0.0199(17) -0.0094(16) 0.0107(15) -0.0131(17)
N2 0.038(2) 0.032(2) 0.0297(19) -0.0067(16) 0.0079(16) 0.0020(17)
C1 0.047(3) 0.040(3) 0.060(3) 0.005(3) 0.029(3) 0.000(2)
C2 0.101(5) 0.036(3) 0.032(3) -0.001(2) -0.001(3) -0.008(3)
C3A 0.065(17) 0.096(19) 0.051(13) 0.000(13) -0.002(12) -0.004(14)
C3 0.066(8) 0.071(7) 0.052(6) 0.001(5) -0.023(5) 0.002(5)
C4 0.050(3) 0.049(3) 0.034(2) -0.010(2) 0.011(2) 0.008(2)
C5 0.041(3) 0.053(3) 0.053(3) -0.028(3) 0.003(2) 0.011(2)
C6 0.038(3) 0.039(3) 0.079(4) -0.016(3) 0.000(3) 0.009(2)
C7 0.035(3) 0.033(3) 0.065(3) 0.008(3) -0.007(2) 0.004(2)
C8 0.024(2) 0.035(2) 0.032(2) 0.002(2) -0.0061(17) 0.0006(18)
C9 0.026(2) 0.038(3) 0.028(2) 0.006(2) -0.0028(17) -0.0055(19)
C10 0.036(3) 0.067(4) 0.038(3) 0.023(3) 0.002(2) -0.006(3)
C11 0.042(3) 0.088(5) 0.037(3) 0.027(3) 0.003(2) -0.010(3)
C12 0.042(3) 0.112(6) 0.023(2) -0.013(3) 0.015(2) -0.025(3)
C13 0.060(3) 0.053(3) 0.044(3) -0.020(2) 0.030(3) -0.024(3)
C14A 0.039(8) 0.049(9) 0.034(8) -0.010(7) 0.017(7) -0.003(7)
C15A 0.055(7) 0.021(6) 0.066(8) -0.008(5) 0.019(6) -0.008(4)
C16A 0.081(11) 0.035(5) 0.062(4) -0.019(3) 0.012(8) -0.009(8)
C17A 0.100(19) 0.10(2) 0.051(13) -0.043(14) 0.037(15) -0.052(17)
C18A 0.052(9) 0.044(9) 0.033(8) -0.010(7) -0.005(7) -0.012(7)
C19A 0.057(9) 0.046(9) 0.020(6) -0.012(6) -0.008(6) 0.011(8)
C20A 0.036(11) 0.07(2) 0.038(15) 0.034(13) -0.003(12) 0.000(12)
C21A 0.108(15) 0.030(8) 0.043(9) 0.005(7) 0.029(10) 0.016(9)
C22A 0.071(15) 0.053(16) 0.058(15) -0.004(11) 0.024(12) 0.026(13)
C14 0.052(5) 0.030(4) 0.030(4) -0.003(3) 0.019(3) 0.011(3)
C15 0.055(7) 0.021(6) 0.066(8) -0.008(5) 0.019(6) -0.008(4)
C16 0.081(11) 0.035(5) 0.062(4) -0.019(3) 0.012(8) -0.009(8)
C17 0.048(6) 0.068(8) 0.116(11) -0.055(8) 0.015(7) -0.021(5)
C18 0.104(9) 0.045(5) 0.081(7) 0.007(5) 0.036(7) -0.032(6)
C19 0.043(4) 0.024(4) 0.051(4) 0.003(3) 0.014(3) 0.013(3)
C20 0.075(15) 0.034(7) 0.051(11) 0.011(6) 0.001(9) 0.036(8)
C21 0.030(4) 0.040(4) 0.070(5) 0.001(4) 0.021(4) 0.009(3)
C22 0.064(7) 0.035(6) 0.076(9) 0.001(5) 0.026(7) 0.024(5)

loop_
_atom_type_symbol
_atom_type_description
_atom_type_scat_dispersion_real
_atom_type_scat_dispersion_imag
_atom_type_scat_source
C C 0.0033 0.0016 'International Tables Vol C Tables 4.2.6.8 and 6.1.1.4'
H H 0.0000 0.0000 'International Tables Vol C Tables 4.2.6.8 and 6.1.1.4'
N N 0.0061 0.0033 'International Tables Vol C Tables 4.2.6.8 and 6.1.1.4'
O O 0.0106 0.0060 'International Tables Vol C Tables 4.2.6.8 and 6.1.1.4'
P P 0.1023 0.0942 'International Tables Vol C Tables 4.2.6.8 and 6.1.1.4'
Ru Ru -1.2594 0.8363 'International Tables Vol C Tables 4.2.6.8 and 6.1.1.4'

loop_
_geom_angle_atom_site_label_1
_geom_angle_atom_site_label_2
_geom_angle_atom_site_label_3
_geom_angle
_geom_angle_site_symmetry_1
_geom_angle_site_symmetry_3
C1 Ru1 N1 173.8(2) . .
C1 Ru1 N2 102.84(19) . .
N1 Ru1 N2 76.82(14) . .
C1 Ru1 O2 101.6(2) . .
N1 Ru1 O2 84.50(13) . .
N2 Ru1 O2 81.64(14) . .
C1 Ru1 P1 96.47(17) . .
N1 Ru1 P1 83.58(11) . .
N2 Ru1 P1 160.33(11) . .
O2 Ru1 P1 98.25(11) . .
C1 Ru1 H1 80.0(18) . .
N1 Ru1 H1 93.8(17) . .
N2 Ru1 H1 89.4(17) . .
O2 Ru1 H1 171.0(17) . .
P1 Ru1 H1 90.3(17) . .
C14A P1 C15 118.3(6) . .
C14A P1 C19 69.2(6) . .
C15 P1 C19 113.0(4) . .
C14A P1 C15A 111.8(10) . .
C19 P1 C15A 129.2(7) . .
C15 P1 C14 99.1(4) . .
C19 P1 C14 101.5(3) . .
C15A P1 C14 85.8(8) . .
C14A P1 C19A 105.5(7) . .
C15 P1 C19A 83.6(5) . .
C15A P1 C19A 102.2(8) . .
C14 P1 C19A 133.4(5) . .
C14A P1 Ru1 105.1(4) . .
C15 P1 Ru1 123.4(4) . .
C19 P1 Ru1 115.4(2) . .
C15A P1 Ru1 113.0(8) . .
C14 P1 Ru1 98.3(2) . .
C19A P1 Ru1 119.1(4) . .
C2 O2 Ru1 123.9(4) . .
C9 N1 C13 119.9(4) . .
C9 N1 Ru1 117.6(3) . .
C13 N1 Ru1 122.5(3) . .
C4 N2 C8 118.3(4) . .
C4 N2 Ru1 126.0(3) . .
C8 N2 Ru1 115.6(3) . .
O1 C1 Ru1 174.8(5) . .
O3 C2 O2 127.3(6) . .
O3 C2 C3A 101.7(16) . .
O2 C2 C3A 127.4(14) . .
O3 C2 C3 120.6(7) . .
O2 C2 C3 111.4(7) . .
C2 C3A H3D 109.5 . .
C2 C3A H3E 109.5 . .
C2 C3A H3F 109.5 . .
C2 C3 H3A 109.5 . .
C2 C3 H3B 109.5 . .
H3A C3 H3B 109.5 . .
C2 C3 H3C 109.5 . .
H3A C3 H3C 109.5 . .
H3B C3 H3C 109.5 . .
N2 C4 C5 122.8(5) . .
N2 C4 H4 118.6 . .
C5 C4 H4 118.6 . .
C6 C5 C4 119.0(5) . .
C6 C5 H5 120.5 . .
C4 C5 H5 120.5 . .
C5 C6 C7 119.4(5) . .
C5 C6 H6 120.3 . .
C7 C6 H6 120.3 . .
C6 C7 C8 119.8(5) . .
C6 C7 H7 120.1 . .
C8 C7 H7 120.1 . .
N2 C8 C7 120.8(5) . .
N2 C8 C9 115.6(4) . .
C7 C8 C9 123.6(5) . .
N1 C9 C10 121.1(5) . .
N1 C9 C8 114.4(4) . .
C10 C9 C8 124.6(5) . .
C11 C10 C9 119.6(6) . .
C11 C10 H10 120.2 . .
C9 C10 H10 120.2 . .
C10 C11 C12 119.5(5) . .
C10 C11 H11 120.2 . .
C12 C11 H11 120.2 . .
C11 C12 C13 119.8(5) . .
C11 C12 H12 120.1 . .
C13 C12 H12 120.1 . .
N1 C13 C12 120.0(5) . .
N1 C13 C14 117.6(5) . .
C12 C13 C14 120.3(5) . .
N1 C13 C14A 110.7(6) . .
C12 C13 C14A 124.5(6) . .
P1 C14A C13 106.5(7) . .
P1 C14A H14C 110.4 . .
C13 C14A H14C 110.4 . .
P1 C14A H14D 110.4 . .
C13 C14A H14D 110.4 . .
H14C C14A H14D 108.6 . .
C17A C15A C18A 113(2) . .
C17A C15A C16A 111(4) . .
C18A C15A C16A 101(4) . .
C17A C15A P1 115(2) . .
C18A C15A P1 100.6(14) . .
C16A C15A P1 115(4) . .
C21A C19A C20A 105.1(19) . .
C21A C19A C22A 110.6(15) . .
C20A C19A C22A 107(2) . .
C21A C19A P1 115.1(11) . .
C20A C19A P1 108.0(18) . .
C22A C19A P1 110.4(12) . .
C13 C14 P1 110.4(4) . .
C13 C14 H14A 109.6 . .
P1 C14 H14A 109.6 . .
C13 C14 H14B 109.6 . .
P1 C14 H14B 109.6 . .
H14A C14 H14B 108.1 . .
C16 C15 C17 110.6(19) . .
C16 C15 C18 108.3(19) . .
C17 C15 C18 105.6(11) . .
C16 C15 P1 117.4(19) . .
C17 C15 P1 110.1(7) . .
C18 C15 P1 104.0(8) . .
C15 C16 H16A 109.5 . .
C15 C16 H16B 109.5 . .
H16A C16 H16B 109.5 . .
C15 C16 H16C 109.5 . .
H16A C16 H16C 109.5 . .
H16B C16 H16C 109.5 . .
C15 C17 H17A 109.5 . .
C15 C17 H17B 109.5 . .
H17A C17 H17B 109.5 . .
C15 C17 H17C 109.5 . .
H17A C17 H17C 109.5 . .
H17B C17 H17C 109.5 . .
C15 C18 H18A 109.5 . .
C15 C18 H18B 109.5 . .
H18A C18 H18B 109.5 . .
C15 C18 H18C 109.5 . .
H18A C18 H18C 109.5 . .
H18B C18 H18C 109.5 . .
C20 C19 C22 109.1(9) . .
C20 C19 C21 109.6(12) . .
C22 C19 C21 107.6(7) . .
C20 C19 P1 106.1(10) . .
C22 C19 P1 115.8(7) . .
C21 C19 P1 108.6(5) . .
C19 C20 H20A 109.5 . .
C19 C20 H20B 109.5 . .
H20A C20 H20B 109.5 . .
C19 C20 H20C 109.5 . .
H20A C20 H20C 109.5 . .
H20B C20 H20C 109.5 . .
C19 C21 H21A 109.5 . .
C19 C21 H21B 109.5 . .
H21A C21 H21B 109.5 . .
C19 C21 H21C 109.5 . .
H21A C21 H21C 109.5 . .
H21B C21 H21C 109.5 . .
C19 C22 H22A 109.5 . .
C19 C22 H22B 109.5 . .
H22A C22 H22B 109.5 . .
C19 C22 H22C 109.5 . .
H22A C22 H22C 109.5 . .
H22B C22 H22C 109.5 . .

loop_
_geom_bond_atom_site_label_1
_geom_bond_atom_site_label_2
_geom_bond_distance
_geom_bond_site_symmetry_2
Ru1 C1 1.828(5) .
Ru1 N1 2.092(4) .
Ru1 N2 2.117(4) .
Ru1 O2 2.200(3) .
Ru1 P1 2.2719(13) .
Ru1 H1 1.55(5) .
P1 C14A 1.686(13) .
P1 C15 1.845(12) .
P1 C19 1.847(7) .
P1 C15A 1.89(3) .
P1 C14 1.959(7) .
P1 C19A 2.078(15) .
O1 C1 1.153(6) .
O2 C2 1.254(6) .
O3 C2 1.219(7) .
N1 C9 1.338(6) .
N1 C13 1.342(6) .
N2 C4 1.343(6) .
N2 C8 1.351(6) .
C2 C3A 1.42(3) .
C2 C3 1.623(15) .
C3A H3D 0.9800 .
C3A H3E 0.9800 .
C3A H3F 0.9800 .
C3 H3A 0.9800 .
C3 H3B 0.9800 .
C3 H3C 0.9800 .
C4 C5 1.374(7) .
C4 H4 0.9500 .
C5 C6 1.358(8) .
C5 H5 0.9500 .
C6 C7 1.374(8) .
C6 H6 0.9500 .
C7 C8 1.385(7) .
C7 H7 0.9500 .
C8 C9 1.480(6) .
C9 C10 1.388(6) .
C10 C11 1.354(8) .
C10 H10 0.9500 .
C11 C12 1.360(9) .
C11 H11 0.9500 .
C12 C13 1.399(7) .
C12 H12 0.9500 .
C13 C14 1.426(9) .
C13 C14A 1.803(13) .
C14A H14C 0.9900 .
C14A H14D 0.9900 .
C15A C17A 1.50(4) .
C15A C18A 1.52(3) .
C15A C16A 1.58(11) .
C16A H16D 0.9800 .
C16A H16E 0.9800 .
C16A H16F 0.9800 .
C17A H17D 0.9800 .
C17A H17E 0.9800 .
C17A H17F 0.9800 .
C18A H18D 0.9800 .
C18A H18E 0.9800 .
C18A H18F 0.9800 .
C19A C21A 1.53(2) .
C19A C20A 1.54(6) .
C19A C22A 1.55(3) .
C20A H20D 0.9800 .
C20A H20E 0.9800 .
C20A H20F 0.9800 .
C21A H21D 0.9800 .
C21A H21E 0.9800 .
C21A H21F 0.9800 .
C22A H22D 0.9800 .
C22A H22E 0.9800 .
C22A H22F 0.9800 .
C14 H14A 0.9900 .
C14 H14B 0.9900 .
C15 C16 1.49(6) .
C15 C17 1.497(18) .
C15 C18 1.597(15) .
C16 H16A 0.9800 .
C16 H16B 0.9800 .
C16 H16C 0.9800 .
C17 H17A 0.9800 .
C17 H17B 0.9800 .
C17 H17C 0.9800 .
C18 H18A 0.9800 .
C18 H18B 0.9800 .
C18 H18C 0.9800 .
C19 C20 1.51(3) .
C19 C22 1.540(14) .
C19 C21 1.544(10) .
C20 H20A 0.9800 .
C20 H20B 0.9800 .
C20 H20C 0.9800 .
C21 H21A 0.9800 .
C21 H21B 0.9800 .
C21 H21C 0.9800 .
C22 H22A 0.9800 .
C22 H22B 0.9800 .
C22 H22C 0.9800 .

loop_
_geom_torsion_atom_site_label_1
_geom_torsion_atom_site_label_2
_geom_torsion_atom_site_label_3
_geom_torsion_atom_site_label_4
_geom_torsion
_geom_torsion_site_symmetry_1
_geom_torsion_site_symmetry_2
_geom_torsion_site_symmetry_3
_geom_torsion_site_symmetry_4
C1 Ru1 P1 C14A 165.9(6) . . . .
N1 Ru1 P1 C14A -20.4(6) . . . .
N2 Ru1 P1 C14A -25.1(6) . . . .
O2 Ru1 P1 C14A 63.1(6) . . . .
C1 Ru1 P1 C15 -54.2(5) . . . .
N1 Ru1 P1 C15 119.6(4) . . . .
N2 Ru1 P1 C15 114.8(5) . . . .
O2 Ru1 P1 C15 -156.9(4) . . . .
C1 Ru1 P1 C19 92.1(3) . . . .
N1 Ru1 P1 C19 -94.1(3) . . . .
N2 Ru1 P1 C19 -98.9(4) . . . .
O2 Ru1 P1 C19 -10.7(3) . . . .
C1 Ru1 P1 C15A -71.9(9) . . . .
N1 Ru1 P1 C15A 101.9(8) . . . .
N2 Ru1 P1 C15A 97.1(9) . . . .
O2 Ru1 P1 C15A -174.7(8) . . . .
C1 Ru1 P1 C14 -160.8(3) . . . .
N1 Ru1 P1 C14 12.9(3) . . . .
N2 Ru1 P1 C14 8.1(4) . . . .
O2 Ru1 P1 C14 96.4(3) . . . .
C1 Ru1 P1 C19A 48.1(6) . . . .
N1 Ru1 P1 C19A -138.1(6) . . . .
N2 Ru1 P1 C19A -142.9(6) . . . .
O2 Ru1 P1 C19A -54.7(6) . . . .
C1 Ru1 O2 C2 11.1(5) . . . .
N1 Ru1 O2 C2 -167.9(5) . . . .
N2 Ru1 O2 C2 -90.4(5) . . . .
P1 Ru1 O2 C2 109.5(4) . . . .
N2 Ru1 N1 C9 -1.6(3) . . . .
O2 Ru1 N1 C9 81.1(3) . . . .
P1 Ru1 N1 C9 -179.9(3) . . . .
N2 Ru1 N1 C13 178.1(4) . . . .
O2 Ru1 N1 C13 -99.2(4) . . . .
P1 Ru1 N1 C13 -0.2(4) . . . .
C1 Ru1 N2 C4 -7.9(4) . . . .
N1 Ru1 N2 C4 178.5(4) . . . .
O2 Ru1 N2 C4 92.2(4) . . . .
P1 Ru1 N2 C4 -176.7(3) . . . .
C1 Ru1 N2 C8 175.4(3) . . . .
N1 Ru1 N2 C8 1.8(3) . . . .
O2 Ru1 N2 C8 -84.5(3) . . . .
P1 Ru1 N2 C8 6.7(6) . . . .
Ru1 O2 C2 O3 3.2(9) . . . .
Ru1 O2 C2 C3A 158(3) . . . .
Ru1 O2 C2 C3 -167.5(6) . . . .
C8 N2 C4 C5 -0.5(7) . . . .
Ru1 N2 C4 C5 -177.1(4) . . . .
N2 C4 C5 C6 -0.7(8) . . . .
C4 C5 C6 C7 1.3(8) . . . .
C5 C6 C7 C8 -0.8(8) . . . .
C4 N2 C8 C7 1.0(6) . . . .
Ru1 N2 C8 C7 177.9(3) . . . .
C4 N2 C8 C9 -178.7(4) . . . .
Ru1 N2 C8 C9 -1.8(5) . . . .
C6 C7 C8 N2 -0.3(7) . . . .
C6 C7 C8 C9 179.4(4) . . . .
C13 N1 C9 C10 2.7(7) . . . .
Ru1 N1 C9 C10 -177.7(3) . . . .
C13 N1 C9 C8 -178.6(4) . . . .
Ru1 N1 C9 C8 1.1(5) . . . .
N2 C8 C9 N1 0.5(6) . . . .
C7 C8 C9 N1 -179.2(4) . . . .
N2 C8 C9 C10 179.2(4) . . . .
C7 C8 C9 C10 -0.5(7) . . . .
N1 C9 C10 C11 0.6(7) . . . .
C8 C9 C10 C11 -178.0(4) . . . .
C9 C10 C11 C12 -2.9(8) . . . .
C10 C11 C12 C13 1.9(8) . . . .
C9 N1 C13 C12 -3.6(7) . . . .
Ru1 N1 C13 C12 176.7(4) . . . .
C9 N1 C13 C14 160.1(6) . . . .
Ru1 N1 C13 C14 -19.5(7) . . . .
C9 N1 C13 C14A -160.3(6) . . . .
Ru1 N1 C13 C14A 20.0(7) . . . .
C11 C12 C13 N1 1.3(8) . . . .
C11 C12 C13 C14 -161.9(6) . . . .
C11 C12 C13 C14A 154.7(8) . . . .
C15 P1 C14A C13 -109.7(7) . . . .
C19 P1 C14A C13 144.5(9) . . . .
C15A P1 C14A C13 -90.3(10) . . . .
C14 P1 C14A C13 -49.3(7) . . . .
C19A P1 C14A C13 159.3(7) . . . .
Ru1 P1 C14A C13 32.7(8) . . . .
N1 C13 C14A P1 -35.4(10) . . . .
C12 C13 C14A P1 169.1(6) . . . .
C14 C13 C14A P1 73.3(9) . . . .
C14A P1 C15A C17A 171.0(19) . . . .
C15 P1 C15A C17A -75(4) . . . .
C19 P1 C15A C17A -109(2) . . . .
C14 P1 C15A C17A 150(2) . . . .
C19A P1 C15A C17A -77(2) . . . .
Ru1 P1 C15A C17A 53(2) . . . .
C14A P1 C15A C18A 49.0(16) . . . .
C15 P1 C15A C18A 163(5) . . . .
C19 P1 C15A C18A 129.4(11) . . . .
C14 P1 C15A C18A 27.9(14) . . . .
C19A P1 C15A C18A 161.4(13) . . . .
Ru1 P1 C15A C18A -69.4(16) . . . .
C14A P1 C15A C16A -59(4) . . . .
C15 P1 C15A C16A 55(5) . . . .
C19 P1 C15A C16A 21(4) . . . .
C14 P1 C15A C16A -80(4) . . . .
C19A P1 C15A C16A 53(4) . . . .
Ru1 P1 C15A C16A -177(4) . . . .
C14A P1 C19A C21A 162.2(11) . . . .
C15 P1 C19A C21A 44.6(11) . . . .
C19 P1 C19A C21A -175.6(14) . . . .
C15A P1 C19A C21A 45.2(14) . . . .
C14 P1 C19A C21A 141.1(9) . . . .
Ru1 P1 C19A C21A -80.1(11) . . . .
C14A P1 C19A C20A -80.8(19) . . . .
C15 P1 C19A C20A 161.6(19) . . . .
C19 P1 C19A C20A -58.6(18) . . . .
C15A P1 C19A C20A 162(2) . . . .
C14 P1 C19A C20A -101.9(18) . . . .
Ru1 P1 C19A C20A 36.8(19) . . . .
C14A P1 C19A C22A 36.1(16) . . . .
C15 P1 C19A C22A -81.4(15) . . . .
C19 P1 C19A C22A 58.4(14) . . . .
C15A P1 C19A C22A -80.9(17) . . . .
C14 P1 C19A C22A 15.0(17) . . . .
Ru1 P1 C19A C22A 153.8(13) . . . .
N1 C13 C14 P1 30.6(8) . . . .
C12 C13 C14 P1 -165.8(5) . . . .
C14A C13 C14 P1 -57.5(8) . . . .
C14A P1 C14 C13 78.7(10) . . . .
C15 P1 C14 C13 -152.1(6) . . . .
C19 P1 C14 C13 91.9(5) . . . .
C15A P1 C14 C13 -138.9(9) . . . .
C19A P1 C14 C13 118.2(7) . . . .
Ru1 P1 C14 C13 -26.2(5) . . . .
C14A P1 C15 C16 -17(2) . . . .
C19 P1 C15 C16 61(2) . . . .
C15A P1 C15 C16 -91(4) . . . .
C14 P1 C15 C16 -46(2) . . . .
C19A P1 C15 C16 87(2) . . . .
Ru1 P1 C15 C16 -152(2) . . . .
C14A P1 C15 C17 110.7(11) . . . .
C19 P1 C15 C17 -171.4(9) . . . .
C15A P1 C15 C17 36(3) . . . .
C14 P1 C15 C17 81.8(10) . . . .
C19A P1 C15 C17 -145.2(11) . . . .
Ru1 P1 C15 C17 -24.5(12) . . . .
C14A P1 C15 C18 -136.6(8) . . . .
C19 P1 C15 C18 -58.7(8) . . . .
C15A P1 C15 C18 149(4) . . . .
C14 P1 C15 C18 -165.4(7) . . . .
C19A P1 C15 C18 -32.4(8) . . . .
Ru1 P1 C15 C18 88.3(7) . . . .
C14A P1 C19 C20 -156.8(11) . . . .
C15 P1 C19 C20 90.3(11) . . . .
C15A P1 C19 C20 101.4(15) . . . .
C14 P1 C19 C20 -164.5(10) . . . .
C19A P1 C19 C20 46.1(11) . . . .
Ru1 P1 C19 C20 -59.4(10) . . . .
C14A P1 C19 C22 82.1(8) . . . .
C15 P1 C19 C22 -30.8(8) . . . .
C15A P1 C19 C22 -19.7(14) . . . .
C14 P1 C19 C22 74.4(7) . . . .
C19A P1 C19 C22 -75.0(9) . . . .
Ru1 P1 C19 C22 179.5(6) . . . .
C14A P1 C19 C21 -39.0(7) . . . .
C15 P1 C19 C21 -151.9(6) . . . .
C15A P1 C19 C21 -140.8(12) . . . .
C14 P1 C19 C21 -46.7(6) . . . .
C19A P1 C19 C21 163.9(10) . . . .
Ru1 P1 C19 C21 58.3(6) . . . .
